data_7051585
loop_
_publ_author_name
'Jin, Guoxia'
'Jones, Cameron'
'Junk, Peter C.'
'Lippert, Kai-Alexander'
'Rose, Richard P.'
'Stasch, Andreas'

_publ_section_title
;
 Synthesis and characterisation of bulky guanidines and
 phosphaguanidines: precursors for low oxidation state metallacycles
;
_journal_issue 1
_journal_name_full 'New Journal of Chemistry'
_journal_page_first 64
_journal_paper_doi 10.1039/b809120j
_journal_volume 33
_journal_year 2009
_chemical_formula_sum 'C37 H45 N2 P'
_chemical_formula_weight 548.72
_chemical_name_systematic
;
?
;
_space_group_IT_number 2
_symmetry_cell_setting triclinic
_symmetry_space_group_name_Hall '-P 1'
_symmetry_space_group_name_H-M 'P -1'
_atom_sites_solution_hydrogens geom
_atom_sites_solution_primary direct
_atom_sites_solution_secondary difmap
_audit_creation_method SHELXL-97
_cell_angle_alpha 96.42(3)
_cell_angle_beta 101.60(3)
_cell_angle_gamma 102.50(3)
_cell_formula_units_Z 2
_cell_length_a 10.847(2)
_cell_length_b 10.942(2)
_cell_length_c 14.156(3)
_cell_measurement_temperature 150(2)
_cell_volume 1585.5(6)
_computing_structure_refinement 'SHELXL-97 (Sheldrick, 1997)'
_computing_structure_solution 'SHELXS-97 (Sheldrick, 1990)'
_diffrn_ambient_temperature 150(2)
_diffrn_measured_fraction_theta_full 0.970
_diffrn_measured_fraction_theta_max 0.970
_diffrn_measurement_device_type 'Nonius Kappa CCD'
_diffrn_radiation_monochromator graphite
_diffrn_radiation_source 'fine-focus sealed tube'
_diffrn_radiation_type MoK\a
_diffrn_radiation_wavelength 0.71073
_diffrn_reflns_av_R_equivalents 0.0306
_diffrn_reflns_av_sigmaI/netI 0.0551
_diffrn_reflns_limit_h_max 12
_diffrn_reflns_limit_h_min -12
_diffrn_reflns_limit_k_max 13
_diffrn_reflns_limit_k_min -13
_diffrn_reflns_limit_l_max 16
_diffrn_reflns_limit_l_min -16
_diffrn_reflns_number 10001
_diffrn_reflns_theta_full 25.00
_diffrn_reflns_theta_max 25.00
_diffrn_reflns_theta_min 3.07
_exptl_absorpt_coefficient_mu 0.114
_exptl_absorpt_correction_T_max 0.970
_exptl_absorpt_correction_T_min 0.951
_exptl_absorpt_correction_type multi-scan
_exptl_absorpt_process_details 'Sortav (Blessing, 1995)'
_exptl_crystal_colour colourless
_exptl_crystal_density_diffrn 1.149
_exptl_crystal_density_method 'not measured'
_exptl_crystal_description block
_exptl_crystal_F_000 592
_exptl_crystal_size_max 0.25
_exptl_crystal_size_mid 0.25
_exptl_crystal_size_min 0.25
_refine_diff_density_max 0.298
_refine_diff_density_min -0.353
_refine_diff_density_rms 0.042
_refine_ls_extinction_method none
_refine_ls_goodness_of_fit_ref 1.035
_refine_ls_hydrogen_treatment constr
_refine_ls_matrix_type full
_refine_ls_number_parameters 370
_refine_ls_number_reflns 5420
_refine_ls_number_restraints 0
_refine_ls_restrained_S_all 1.035
_refine_ls_R_factor_all 0.0598
_refine_ls_R_factor_gt 0.0464
_refine_ls_shift/su_max 0.000
_refine_ls_shift/su_mean 0.000
_refine_ls_structure_factor_coef Fsqd
_refine_ls_weighting_details 'calc w=1/[\s^2^(Fo^2^)+(0.0403P)^2^+0.7630P] where P=(Fo^2^+2Fc^2^)/3'
_refine_ls_weighting_scheme calc
_refine_ls_wR_factor_gt 0.1081
_refine_ls_wR_factor_ref 0.1159
_reflns_number_gt 4432
_reflns_number_total 5420
_reflns_threshold_expression >2sigma(I)
_cod_data_source_file b809120j.txt
_cod_data_source_block compound6
_cod_original_cell_volume 1585.4(6)
_cod_original_sg_symbol_H-M P-1
_cod_database_code 7051585

loop_
_symmetry_equiv_pos_as_xyz
'x, y, z'
'-x, -y, -z'

loop_
_atom_site_label
_atom_site_type_symbol
_atom_site_fract_x
_atom_site_fract_y
_atom_site_fract_z
_atom_site_U_iso_or_equiv
_atom_site_adp_type
_atom_site_occupancy
_atom_site_symmetry_multiplicity
_atom_site_calc_flag
_atom_site_refinement_flags
_atom_site_disorder_assembly
_atom_site_disorder_group
P1 P 0.44678(5) 0.63510(4) 0.22120(3) 0.02374(14) Uani 1 1 d . . .
N1 N 0.40469(14) 0.84949(14) 0.14478(10) 0.0226(3) Uani 1 1 d . . .
C1 C 0.45850(16) 0.80930(16) 0.22292(12) 0.0204(4) Uani 1 1 d . . .
N2 N 0.52362(14) 0.89029(14) 0.30533(10) 0.0216(3) Uani 1 1 d . . .
H1 H 0.5488 0.8584 0.3582 0.026 Uiso 1 1 calc R . .
C2 C 0.34005(17) 0.76436(16) 0.05567(12) 0.0227(4) Uani 1 1 d . . .
C3 C 0.20363(18) 0.72915(17) 0.03004(13) 0.0262(4) Uani 1 1 d . . .
C4 C 0.14262(19) 0.64711(19) -0.05717(14) 0.0334(5) Uani 1 1 d . . .
H4 H 0.0505 0.6209 -0.0748 0.040 Uiso 1 1 calc R . .
C5 C 0.2130(2) 0.60301(19) -0.11862(14) 0.0345(5) Uani 1 1 d . . .
H5 H 0.1695 0.5455 -0.1771 0.041 Uiso 1 1 calc R . .
C6 C 0.34683(19) 0.64278(18) -0.09469(14) 0.0307(5) Uani 1 1 d . . .
H6 H 0.3945 0.6142 -0.1383 0.037 Uiso 1 1 calc R . .
C7 C 0.41345(18) 0.72399(17) -0.00788(13) 0.0252(4) Uani 1 1 d . . .
C8 C 0.12217(18) 0.7838(2) 0.09161(15) 0.0323(5) Uani 1 1 d . . .
H8 H 0.1825 0.8367 0.1523 0.039 Uiso 1 1 calc R . .
C9 C 0.0250(2) 0.6825(2) 0.12227(17) 0.0462(6) Uani 1 1 d . . .
H9A H -0.0206 0.7231 0.1648 0.069 Uiso 1 1 calc R . .
H9B H 0.0709 0.6273 0.1576 0.069 Uiso 1 1 calc R . .
H9C H -0.0379 0.6317 0.0641 0.069 Uiso 1 1 calc R . .
C10 C 0.0518(2) 0.8702(2) 0.03630(18) 0.0452(6) Uani 1 1 d . . .
H10A H 0.1152 0.9366 0.0185 0.068 Uiso 1 1 calc R . .
H10B H 0.0041 0.9093 0.0780 0.068 Uiso 1 1 calc R . .
H10C H -0.0092 0.8201 -0.0231 0.068 Uiso 1 1 calc R . .
C11 C 0.56010(18) 0.77051(18) 0.01298(14) 0.0288(4) Uani 1 1 d . . .
H11 H 0.5908 0.8150 0.0822 0.035 Uiso 1 1 calc R . .
C12 C 0.6274(2) 0.6633(3) 0.0029(2) 0.0625(8) Uani 1 1 d . . .
H12A H 0.6072 0.6241 -0.0659 0.094 Uiso 1 1 calc R . .
H12B H 0.5970 0.5996 0.0420 0.094 Uiso 1 1 calc R . .
H12C H 0.7215 0.6970 0.0262 0.094 Uiso 1 1 calc R . .
C13 C 0.5976(3) 0.8663(3) -0.0519(2) 0.0762(10) Uani 1 1 d . . .
H13A H 0.5640 0.8269 -0.1206 0.114 Uiso 1 1 calc R . .
H13B H 0.6924 0.8952 -0.0382 0.114 Uiso 1 1 calc R . .
H13C H 0.5608 0.9390 -0.0389 0.114 Uiso 1 1 calc R . .
C14 C 0.55432(17) 1.02562(17) 0.31183(12) 0.0227(4) Uani 1 1 d . . .
C15 C 0.46267(19) 1.09311(18) 0.32912(13) 0.0275(4) Uani 1 1 d . . .
C16 C 0.5014(2) 1.2251(2) 0.34537(15) 0.0368(5) Uani 1 1 d . . .
H16 H 0.4412 1.2726 0.3579 0.044 Uiso 1 1 calc R . .
C17 C 0.6258(2) 1.2883(2) 0.34367(16) 0.0413(5) Uani 1 1 d . . .
H17 H 0.6511 1.3784 0.3563 0.050 Uiso 1 1 calc R . .
C18 C 0.7129(2) 1.2200(2) 0.32357(16) 0.0383(5) Uani 1 1 d . . .
H18 H 0.7976 1.2640 0.3211 0.046 Uiso 1 1 calc R . .
C19 C 0.67962(19) 1.08844(18) 0.30685(14) 0.0294(4) Uani 1 1 d . . .
C20 C 0.32617(18) 1.02522(19) 0.33172(14) 0.0304(5) Uani 1 1 d . . .
H20 H 0.3090 0.9367 0.2963 0.037 Uiso 1 1 calc R . .
C21 C 0.3136(2) 1.0157(2) 0.43646(15) 0.0432(6) Uani 1 1 d . . .
H21A H 0.3287 1.1010 0.4732 0.065 Uiso 1 1 calc R . .
H21B H 0.3778 0.9732 0.4678 0.065 Uiso 1 1 calc R . .
H21C H 0.2261 0.9667 0.4355 0.065 Uiso 1 1 calc R . .
C22 C 0.2231(2) 1.0859(2) 0.27940(18) 0.0468(6) Uani 1 1 d . . .
H22A H 0.2304 1.1691 0.3168 0.070 Uiso 1 1 calc R . .
H22B H 0.1366 1.0313 0.2739 0.070 Uiso 1 1 calc R . .
H22C H 0.2361 1.0961 0.2139 0.070 Uiso 1 1 calc R . .
C23 C 0.7765(2) 1.0161(2) 0.28146(17) 0.0398(5) Uani 1 1 d . . .
H23 H 0.7296 0.9244 0.2630 0.048 Uiso 1 1 calc R . .
C24 C 0.8888(3) 1.0266(4) 0.3675(2) 0.0769(10) Uani 1 1 d . . .
H24A H 0.9346 1.1160 0.3898 0.115 Uiso 1 1 calc R . .
H24B H 0.9488 0.9791 0.3475 0.115 Uiso 1 1 calc R . .
H24C H 0.8558 0.9914 0.4208 0.115 Uiso 1 1 calc R . .
C25 C 0.8249(3) 1.0567(3) 0.19335(18) 0.0564(7) Uani 1 1 d . . .
H25A H 0.7506 1.0547 0.1402 0.085 Uiso 1 1 calc R . .
H25B H 0.8745 0.9985 0.1717 0.085 Uiso 1 1 calc R . .
H25C H 0.8807 1.1430 0.2114 0.085 Uiso 1 1 calc R . .
C26 C 0.58857(18) 0.64224(17) 0.31945(13) 0.0245(4) Uani 1 1 d . . .
C27 C 0.70759(19) 0.6650(2) 0.29283(15) 0.0363(5) Uani 1 1 d . . .
H27 H 0.7106 0.6766 0.2277 0.044 Uiso 1 1 calc R . .
C28 C 0.8217(2) 0.6709(2) 0.36047(17) 0.0430(6) Uani 1 1 d . . .
H28 H 0.9025 0.6892 0.3421 0.052 Uiso 1 1 calc R . .
C29 C 0.8177(2) 0.6502(2) 0.45451(16) 0.0382(5) Uani 1 1 d . . .
H29 H 0.8957 0.6538 0.5008 0.046 Uiso 1 1 calc R . .
C30 C 0.6999(2) 0.62425(19) 0.48084(15) 0.0342(5) Uani 1 1 d . . .
H30 H 0.6971 0.6085 0.5451 0.041 Uiso 1 1 calc R . .
C31 C 0.58594(19) 0.62098(18) 0.41427(13) 0.0285(4) Uani 1 1 d . . .
H31 H 0.5057 0.6042 0.4334 0.034 Uiso 1 1 calc R . .
C32 C 0.30953(17) 0.59059(18) 0.27819(13) 0.0262(4) Uani 1 1 d . . .
C33 C 0.22712(19) 0.46989(19) 0.24334(15) 0.0339(5) Uani 1 1 d . . .
H33 H 0.2457 0.4149 0.1941 0.041 Uiso 1 1 calc R . .
C34 C 0.1183(2) 0.4295(2) 0.28002(16) 0.0400(5) Uani 1 1 d . . .
H34 H 0.0635 0.3469 0.2563 0.048 Uiso 1 1 calc R . .
C35 C 0.0894(2) 0.5090(2) 0.35086(16) 0.0408(6) Uani 1 1 d . . .
H35 H 0.0137 0.4820 0.3746 0.049 Uiso 1 1 calc R . .
C36 C 0.1712(2) 0.6280(2) 0.38701(16) 0.0393(5) Uani 1 1 d . . .
H36 H 0.1524 0.6821 0.4366 0.047 Uiso 1 1 calc R . .
C37 C 0.28046(19) 0.66871(19) 0.35118(14) 0.0314(5) Uani 1 1 d . . .
H37 H 0.3360 0.7506 0.3766 0.038 Uiso 1 1 calc R . .

loop_
_atom_site_aniso_label
_atom_site_aniso_U_11
_atom_site_aniso_U_22
_atom_site_aniso_U_33
_atom_site_aniso_U_23
_atom_site_aniso_U_13
_atom_site_aniso_U_12
P1 0.0257(3) 0.0221(3) 0.0232(3) 0.0034(2) 0.0035(2) 0.0076(2)
N1 0.0228(8) 0.0236(8) 0.0202(8) 0.0024(6) 0.0024(6) 0.0059(7)
C1 0.0186(9) 0.0217(9) 0.0231(9) 0.0035(8) 0.0078(8) 0.0068(7)
N2 0.0237(8) 0.0228(8) 0.0183(8) 0.0035(6) 0.0036(6) 0.0065(7)
C2 0.0282(10) 0.0186(9) 0.0204(9) 0.0058(7) 0.0015(8) 0.0064(8)
C3 0.0268(10) 0.0242(10) 0.0259(10) 0.0040(8) 0.0004(8) 0.0079(8)
C4 0.0262(10) 0.0353(12) 0.0331(11) 0.0017(9) -0.0035(9) 0.0070(9)
C5 0.0384(12) 0.0308(11) 0.0265(10) -0.0037(9) -0.0040(9) 0.0073(9)
C6 0.0367(11) 0.0301(11) 0.0255(10) 0.0030(8) 0.0053(9) 0.0110(9)
C7 0.0296(10) 0.0228(10) 0.0224(9) 0.0055(8) 0.0029(8) 0.0068(8)
C8 0.0227(10) 0.0383(12) 0.0328(11) 0.0010(9) 0.0011(9) 0.0082(9)
C9 0.0421(13) 0.0574(15) 0.0485(14) 0.0246(12) 0.0142(11) 0.0206(12)
C10 0.0467(14) 0.0406(13) 0.0636(15) 0.0195(11) 0.0276(12) 0.0236(11)
C11 0.0291(10) 0.0307(11) 0.0246(10) 0.0012(8) 0.0077(8) 0.0037(9)
C12 0.0301(13) 0.0574(17) 0.092(2) -0.0131(15) 0.0080(13) 0.0128(12)
C13 0.0566(17) 0.083(2) 0.077(2) 0.0421(17) 0.0086(15) -0.0173(16)
C14 0.0254(10) 0.0227(10) 0.0183(9) 0.0005(7) 0.0042(8) 0.0045(8)
C15 0.0320(11) 0.0293(11) 0.0210(9) 0.0002(8) 0.0062(8) 0.0093(9)
C16 0.0457(13) 0.0302(12) 0.0378(12) -0.0014(9) 0.0134(10) 0.0167(10)
C17 0.0548(15) 0.0241(11) 0.0422(13) -0.0029(9) 0.0136(11) 0.0055(10)
C18 0.0377(12) 0.0292(11) 0.0420(12) 0.0000(9) 0.0109(10) -0.0027(9)
C19 0.0298(11) 0.0278(11) 0.0293(10) 0.0021(8) 0.0080(9) 0.0047(9)
C20 0.0280(10) 0.0344(11) 0.0301(10) -0.0009(9) 0.0090(9) 0.0112(9)
C21 0.0440(13) 0.0500(14) 0.0376(12) 0.0039(10) 0.0177(11) 0.0098(11)
C22 0.0351(12) 0.0567(15) 0.0544(14) 0.0081(12) 0.0113(11) 0.0232(11)
C23 0.0269(11) 0.0357(12) 0.0590(14) 0.0076(11) 0.0182(10) 0.0052(9)
C24 0.0541(17) 0.140(3) 0.0589(17) 0.0294(18) 0.0243(14) 0.0547(19)
C25 0.0576(16) 0.0642(17) 0.0547(15) 0.0011(13) 0.0284(13) 0.0208(14)
C26 0.0267(10) 0.0191(9) 0.0288(10) 0.0032(8) 0.0051(8) 0.0094(8)
C27 0.0324(11) 0.0463(13) 0.0363(12) 0.0169(10) 0.0087(9) 0.0165(10)
C28 0.0267(11) 0.0513(14) 0.0571(15) 0.0214(12) 0.0093(10) 0.0164(10)
C29 0.0319(12) 0.0362(12) 0.0438(13) 0.0088(10) -0.0043(10) 0.0138(10)
C30 0.0404(12) 0.0334(12) 0.0281(10) 0.0019(9) -0.0001(9) 0.0168(10)
C31 0.0306(11) 0.0279(11) 0.0284(10) 0.0023(8) 0.0057(9) 0.0124(9)
C32 0.0234(10) 0.0265(10) 0.0282(10) 0.0109(8) 0.0006(8) 0.0069(8)
C33 0.0316(11) 0.0302(11) 0.0355(11) 0.0099(9) -0.0014(9) 0.0046(9)
C34 0.0288(11) 0.0381(12) 0.0449(13) 0.0188(10) -0.0052(10) -0.0028(10)
C35 0.0254(11) 0.0545(15) 0.0472(13) 0.0292(12) 0.0071(10) 0.0100(10)
C36 0.0350(12) 0.0487(14) 0.0410(12) 0.0172(10) 0.0130(10) 0.0156(11)
C37 0.0278(10) 0.0297(11) 0.0372(11) 0.0086(9) 0.0078(9) 0.0065(9)

loop_
_atom_type_symbol
_atom_type_description
_atom_type_scat_dispersion_real
_atom_type_scat_dispersion_imag
_atom_type_scat_source
C C 0.0033 0.0016 'International Tables Vol C Tables 4.2.6.8 and 6.1.1.4'
H H 0.0000 0.0000 'International Tables Vol C Tables 4.2.6.8 and 6.1.1.4'
N N 0.0061 0.0033 'International Tables Vol C Tables 4.2.6.8 and 6.1.1.4'
P P 0.1023 0.0942 'International Tables Vol C Tables 4.2.6.8 and 6.1.1.4'

loop_
_geom_angle_atom_site_label_1
_geom_angle_atom_site_label_2
_geom_angle_atom_site_label_3
_geom_angle
_geom_angle_site_symmetry_1
_geom_angle_site_symmetry_3
_geom_angle_publ_flag
C32 P1 C26 103.45(9) . . ?
C32 P1 C1 100.94(8) . . ?
C26 P1 C1 99.98(9) . . ?
C1 N1 C2 121.74(15) . . ?
N1 C1 N2 121.51(16) . . ?
N1 C1 P1 119.98(13) . . ?
N2 C1 P1 118.51(13) . . ?
C1 N2 C14 123.72(15) . . ?
C3 C2 C7 121.06(16) . . ?
C3 C2 N1 119.10(16) . . ?
C7 C2 N1 119.71(16) . . ?
C4 C3 C2 118.24(18) . . ?
C4 C3 C8 119.63(17) . . ?
C2 C3 C8 122.03(16) . . ?
C5 C4 C3 121.44(18) . . ?
C4 C5 C6 119.74(18) . . ?
C5 C6 C7 121.41(19) . . ?
C6 C7 C2 117.99(17) . . ?
C6 C7 C11 119.57(17) . . ?
C2 C7 C11 122.38(16) . . ?
C9 C8 C3 113.18(18) . . ?
C9 C8 C10 109.97(17) . . ?
C3 C8 C10 109.93(17) . . ?
C13 C11 C12 111.0(2) . . ?
C13 C11 C7 110.16(18) . . ?
C12 C11 C7 112.83(17) . . ?
C15 C14 C19 121.34(17) . . ?
C15 C14 N2 119.94(16) . . ?
C19 C14 N2 118.59(16) . . ?
C16 C15 C14 117.92(18) . . ?
C16 C15 C20 120.72(18) . . ?
C14 C15 C20 121.36(17) . . ?
C17 C16 C15 121.39(19) . . ?
C18 C17 C16 119.6(2) . . ?
C17 C18 C19 121.5(2) . . ?
C18 C19 C14 118.19(18) . . ?
C18 C19 C23 120.11(18) . . ?
C14 C19 C23 121.69(17) . . ?
C15 C20 C21 111.38(17) . . ?
C15 C20 C22 112.64(18) . . ?
C21 C20 C22 110.68(17) . . ?
C24 C23 C19 112.43(19) . . ?
C24 C23 C25 111.0(2) . . ?
C19 C23 C25 111.46(19) . . ?
C31 C26 C27 118.65(18) . . ?
C31 C26 P1 125.93(15) . . ?
C27 C26 P1 115.33(14) . . ?
C28 C27 C26 120.7(2) . . ?
C29 C28 C27 120.0(2) . . ?
C30 C29 C28 119.70(19) . . ?
C29 C30 C31 120.58(19) . . ?
C30 C31 C26 120.30(19) . . ?
C37 C32 C33 118.39(19) . . ?
C37 C32 P1 125.02(15) . . ?
C33 C32 P1 116.57(15) . . ?
C34 C33 C32 120.6(2) . . ?
C35 C34 C33 120.3(2) . . ?
C34 C35 C36 119.7(2) . . ?
C35 C36 C37 120.4(2) . . ?
C36 C37 C32 120.6(2) . . ?

loop_
_geom_bond_atom_site_label_1
_geom_bond_atom_site_label_2
_geom_bond_distance
_geom_bond_site_symmetry_2
_geom_bond_publ_flag
P1 C32 1.833(2) . ?
P1 C26 1.8355(19) . ?
P1 C1 1.8798(18) . ?
N1 C1 1.311(2) . ?
N1 C2 1.432(2) . ?
C1 N2 1.346(2) . ?
N2 C14 1.434(2) . ?
C2 C3 1.406(3) . ?
C2 C7 1.411(3) . ?
C3 C4 1.391(3) . ?
C3 C8 1.523(3) . ?
C4 C5 1.380(3) . ?
C5 C6 1.381(3) . ?
C6 C7 1.394(3) . ?
C7 C11 1.518(3) . ?
C8 C9 1.521(3) . ?
C8 C10 1.525(3) . ?
C11 C13 1.513(3) . ?
C11 C12 1.518(3) . ?
C14 C15 1.403(3) . ?
C14 C19 1.403(3) . ?
C15 C16 1.392(3) . ?
C15 C20 1.516(3) . ?
C16 C17 1.383(3) . ?
C17 C18 1.378(3) . ?
C18 C19 1.386(3) . ?
C19 C23 1.519(3) . ?
C20 C21 1.529(3) . ?
C20 C22 1.529(3) . ?
C23 C24 1.514(3) . ?
C23 C25 1.522(3) . ?
C26 C31 1.392(3) . ?
C26 C27 1.396(3) . ?
C27 C28 1.388(3) . ?
C28 C29 1.382(3) . ?
C29 C30 1.382(3) . ?
C30 C31 1.387(3) . ?
C32 C37 1.396(3) . ?
C32 C33 1.397(3) . ?
C33 C34 1.389(3) . ?
C34 C35 1.381(3) . ?
C35 C36 1.383(3) . ?
C36 C37 1.387(3) . ?

loop_
_cod_related_entry_id
_cod_related_entry_database
_cod_related_entry_code
1 ChemSpider 30652888
